data_4325987
loop_
_publ_author_name
'Dongmei Li'
'Xiaohe Tian'
'Guiju Hu'
'Qiong Zhang'
'Peng Wang'
'Pingping Sun'
'Hongping Zhou'
'Xiangming Meng'
'Jiaxiang Yang'
'Jieying Wu'
'Baokang Jin'
'Shengyi Zhang'
'Xutang Tao'
'Yupeng Tian'

_publ_section_title
;
 Synthesis, Crystal Structures, Photophysical Properties, and Bioimaging
 of Living Cells of Bis-\b-Diketonate Phenothiazine Ligands and Its Cyclic
 Dinuclear Complexes
;
_journal_name_full 'Inorganic Chemistry'
_journal_page_first 7997
_journal_page_last 8006
_journal_paper_doi 10.1021/ic200150h
_journal_volume 50
_journal_year 2011
_chemical_formula_moiety 'C32 H25 Cu0 N O4 S'
_chemical_formula_sum 'C32 H25 Cu0 N O4 S'
_chemical_formula_weight 519.59
_chemical_name_systematic
; 
 ? 
;
_space_group_IT_number 14
_symmetry_cell_setting monoclinic
_symmetry_space_group_name_Hall '-P 2ybc'
_symmetry_space_group_name_H-M 'P 1 21/c 1'
_atom_sites_solution_hydrogens geom
_atom_sites_solution_primary direct
_atom_sites_solution_secondary difmap
_audit_creation_method SHELXL-97
_cell_angle_alpha 90.00
_cell_angle_beta 98.021(4)
_cell_angle_gamma 90.00
_cell_formula_units_Z 4
_cell_length_a 15.276(5)
_cell_length_b 16.211(5)
_cell_length_c 10.466(3)
_cell_measurement_reflns_used 4501
_cell_measurement_temperature 298(2)
_cell_measurement_theta_max 25.01
_cell_measurement_theta_min 1.84
_cell_volume 2566.4(14)
_computing_cell_refinement 'Bruker SMART'
_computing_data_collection 'Bruker SMART'
_computing_data_reduction 'Bruker SAINT'
_computing_molecular_graphics 'Bruker SHELXTL'
_computing_publication_material 'Bruker SHELXTL'
_computing_structure_refinement 'SHELXL-97 (Sheldrick, 1997)'
_computing_structure_solution 'SHELXS-97 (Sheldrick, 1990)'
_diffrn_ambient_temperature 298(2)
_diffrn_detector_area_resol_mean 0
_diffrn_measured_fraction_theta_full 0.983
_diffrn_measured_fraction_theta_max 0.983
_diffrn_measurement_device_type 'CCD area detector'
_diffrn_measurement_method 'phi and omega scans'
_diffrn_radiation_monochromator graphite
_diffrn_radiation_source 'fine-focus sealed tube'
_diffrn_radiation_type MoK\a
_diffrn_radiation_wavelength 0.71073
_diffrn_reflns_av_R_equivalents 0.0553
_diffrn_reflns_av_sigmaI/netI 0.0704
_diffrn_reflns_limit_h_max 18
_diffrn_reflns_limit_h_min -18
_diffrn_reflns_limit_k_max 19
_diffrn_reflns_limit_k_min -12
_diffrn_reflns_limit_l_max 12
_diffrn_reflns_limit_l_min -12
_diffrn_reflns_number 12605
_diffrn_reflns_theta_full 25.10
_diffrn_reflns_theta_max 25.10
_diffrn_reflns_theta_min 1.84
_exptl_absorpt_coefficient_mu 0.166
_exptl_absorpt_correction_T_max 0.9519
_exptl_absorpt_correction_T_min 0.9157
_exptl_absorpt_correction_type multi-scan
_exptl_absorpt_process_details '(SADABS; Bruker, 2001)'
_exptl_crystal_colour brown
_exptl_crystal_density_diffrn 1.345
_exptl_crystal_description block
_exptl_crystal_F_000 1088
_exptl_crystal_size_max 0.54
_exptl_crystal_size_mid 0.33
_exptl_crystal_size_min 0.30
_refine_diff_density_max 0.392
_refine_diff_density_min -0.185
_refine_diff_density_rms 0.050
_refine_ls_extinction_method none
_refine_ls_goodness_of_fit_ref 0.999
_refine_ls_hydrogen_treatment noref
_refine_ls_matrix_type full
_refine_ls_number_parameters 298
_refine_ls_number_reflns 4501
_refine_ls_number_restraints 0
_refine_ls_restrained_S_all 0.999
_refine_ls_R_factor_all 0.1352
_refine_ls_R_factor_gt 0.0612
_refine_ls_shift/su_max 0.000
_refine_ls_shift/su_mean 0.000
_refine_ls_structure_factor_coef Fsqd
_refine_ls_weighting_details 'calc w=1/[\s^2^(Fo^2^)+(0.0580P)^2^+2.1006P] where P=(Fo^2^+2Fc^2^)/3'
_refine_ls_weighting_scheme calc
_refine_ls_wR_factor_gt 0.1333
_refine_ls_wR_factor_ref 0.1761
_reflns_number_gt 2237
_reflns_number_total 4501
_reflns_threshold_expression >2sigma(I)
_cod_data_source_file ic200150h_si_002.cif
_cod_data_source_block 071115c
_cod_original_cell_volume 2566.4(13)
_cod_database_code 4325987

loop_
_symmetry_equiv_pos_as_xyz
'x, y, z'
'-x, y+1/2, -z+1/2'
'-x, -y, -z'
'x, -y-1/2, z-1/2'

loop_
_atom_site_label
_atom_site_type_symbol
_atom_site_fract_x
_atom_site_fract_y
_atom_site_fract_z
_atom_site_U_iso_or_equiv
_atom_site_adp_type
_atom_site_occupancy
_atom_site_symmetry_multiplicity
_atom_site_calc_flag
_atom_site_refinement_flags
C1 C 0.12251(15) 1.1749(2) 0.0341(4) 0.0966(18) Uani 1 1 d G
H1 H 0.0697 1.1895 0.0630 0.116 Uiso 1 1 calc R
C2 C 0.13592(18) 1.19350(18) -0.0913(4) 0.0906(17) Uani 1 1 d G
H2 H 0.0921 1.2206 -0.1464 0.109 Uiso 1 1 calc R
C3 C 0.2148(2) 1.1716(2) -0.1344(3) 0.0900(16) Uani 1 1 d G
H3 H 0.2238 1.1841 -0.2184 0.108 Uiso 1 1 calc R
C4 C 0.28023(16) 1.13118(19) -0.0521(3) 0.0716(13) Uani 1 1 d G
H4 H 0.3330 1.1166 -0.0809 0.086 Uiso 1 1 calc R
C5 C 0.26682(16) 1.11259(18) 0.0734(3) 0.0663(12) Uani 1 1 d G
C6 C 0.1880(2) 1.1345(2) 0.1165(3) 0.0862(16) Uani 1 1 d G
H6 H 0.1790 1.1220 0.2005 0.103 Uiso 1 1 calc R
C7 C 0.3328(3) 1.0668(3) 0.1615(5) 0.0671(12) Uani 1 1 d .
C8 C 0.4232(3) 1.0699(3) 0.1501(4) 0.0639(12) Uani 1 1 d .
H8 H 0.4426 1.1003 0.0841 0.077 Uiso 1 1 calc R
C9 C 0.4838(3) 1.0273(3) 0.2379(4) 0.0609(11) Uani 1 1 d .
C10 C 0.58177(11) 1.03270(16) 0.2347(3) 0.0554(10) Uani 1 1 d G
C11 C 0.63751(15) 0.99117(15) 0.3298(2) 0.0543(10) Uani 1 1 d G
H11 H 0.6139 0.9608 0.3922 0.065 Uiso 1 1 calc R
C12 C 0.72857(14) 0.99501(15) 0.3316(2) 0.0484(9) Uani 1 1 d G
C13 C 0.76390(11) 1.04038(15) 0.2384(2) 0.0469(9) Uani 1 1 d G
C14 C 0.70817(15) 1.08191(15) 0.1433(2) 0.0584(11) Uani 1 1 d G
H14 H 0.7318 1.1123 0.0809 0.070 Uiso 1 1 calc R
C15 C 0.61711(14) 1.07807(16) 0.1415(2) 0.0588(11) Uani 1 1 d G
H15 H 0.5798 1.1059 0.0778 0.071 Uiso 1 1 calc R
C22 C 1.0994(2) 0.8185(2) 0.5139(4) 0.0520(10) Uani 1 1 d .
C16 C 0.91655(13) 0.98575(14) 0.3036(2) 0.0447(9) Uani 1 1 d G
C17 C 0.89260(12) 0.93913(15) 0.4046(2) 0.0463(9) Uani 1 1 d G
C18 C 0.95251(15) 0.88395(14) 0.4701(2) 0.0515(10) Uani 1 1 d G
H18 H 0.9365 0.8528 0.5377 0.062 Uiso 1 1 calc R
C19 C 1.03636(14) 0.87540(14) 0.4345(2) 0.0500(10) Uani 1 1 d G
C20 C 1.06031(11) 0.92202(15) 0.3334(2) 0.0527(10) Uani 1 1 d G
H20 H 1.1164 0.9163 0.3096 0.063 Uiso 1 1 calc R
C21 C 1.00040(15) 0.97719(15) 0.2680(2) 0.0516(10) Uani 1 1 d G
H21 H 1.0164 1.0084 0.2003 0.062 Uiso 1 1 calc R
C23 C 1.1902(2) 0.8153(2) 0.5025(4) 0.0514(10) Uani 1 1 d .
H23 H 1.2118 0.8456 0.4382 0.062 Uiso 1 1 calc R
C24 C 1.2474(3) 0.7678(2) 0.5857(4) 0.0515(10) Uani 1 1 d .
C25 C 1.34407(14) 0.76551(18) 0.5864(3) 0.0531(10) Uani 1 1 d G
C26 C 1.38518(18) 0.82166(17) 0.5138(3) 0.0710(13) Uani 1 1 d G
H26 H 1.3515 0.8600 0.4622 0.085 Uiso 1 1 calc R
C27 C 1.47655(19) 0.82051(19) 0.5185(3) 0.0832(15) Uani 1 1 d G
H27 H 1.5041 0.8581 0.4700 0.100 Uiso 1 1 calc R
C28 C 1.52682(14) 0.7632(2) 0.5957(3) 0.0799(14) Uani 1 1 d G
H28 H 1.5880 0.7625 0.5988 0.096 Uiso 1 1 calc R
C29 C 1.48572(19) 0.7071(2) 0.6683(3) 0.0997(18) Uani 1 1 d G
H29 H 1.5194 0.6687 0.7199 0.120 Uiso 1 1 calc R
C30 C 1.39435(19) 0.70822(18) 0.6636(3) 0.0856(16) Uani 1 1 d G
H30 H 1.3668 0.6707 0.7121 0.103 Uiso 1 1 calc R
C31 C 0.8912(2) 1.1026(2) 0.1494(4) 0.0528(10) Uani 1 1 d .
H31A H 0.9511 1.1181 0.1845 0.063 Uiso 1 1 calc R
H31B H 0.8555 1.1523 0.1435 0.063 Uiso 1 1 calc R
C32 C 0.8917(3) 1.0685(3) 0.0153(4) 0.0637(12) Uani 1 1 d .
H32A H 0.9232 1.0171 0.0205 0.096 Uiso 1 1 calc R
H32B H 0.9202 1.1070 -0.0351 0.096 Uiso 1 1 calc R
H32C H 0.8320 1.0596 -0.0247 0.096 Uiso 1 1 calc R
N1 N 0.85726(18) 1.04535(19) 0.2397(3) 0.0489(8) Uani 1 1 d .
O1 O 0.3043(2) 1.0238(3) 0.2508(4) 0.1023(12) Uani 1 1 d .
H1A H 0.3463 1.0065 0.3008 0.153 Uiso 1 1 calc R
O2 O 0.45795(18) 0.9831(2) 0.3263(3) 0.0839(10) Uani 1 1 d .
O3 O 1.06833(17) 0.77438(18) 0.5986(3) 0.0685(8) Uani 1 1 d .
O4 O 1.21817(18) 0.7219(2) 0.6729(3) 0.0767(9) Uani 1 1 d .
H4A H 1.1653 0.7308 0.6729 0.115 Uiso 1 1 calc R
S1 S 0.79276(7) 0.95191(7) 0.46548(11) 0.0627(4) Uani 1 1 d .

loop_
_atom_site_aniso_label
_atom_site_aniso_U_11
_atom_site_aniso_U_22
_atom_site_aniso_U_33
_atom_site_aniso_U_23
_atom_site_aniso_U_13
_atom_site_aniso_U_12
C1 0.053(3) 0.078(4) 0.159(6) -0.002(4) 0.016(4) 0.009(3)
C2 0.053(3) 0.067(3) 0.142(5) -0.028(3) -0.019(3) 0.011(2)
C3 0.077(3) 0.081(4) 0.104(4) -0.026(3) -0.018(3) 0.008(3)
C4 0.045(3) 0.073(3) 0.091(4) -0.019(3) -0.009(2) 0.008(2)
C5 0.041(2) 0.063(3) 0.094(4) -0.016(3) 0.006(2) -0.002(2)
C6 0.050(3) 0.076(3) 0.135(5) -0.009(3) 0.021(3) 0.006(3)
C7 0.051(3) 0.067(3) 0.082(3) -0.010(3) 0.008(2) 0.005(2)
C8 0.050(2) 0.071(3) 0.071(3) 0.001(2) 0.010(2) 0.001(2)
C9 0.050(3) 0.063(3) 0.070(3) -0.006(2) 0.008(2) 0.004(2)
C10 0.045(2) 0.058(3) 0.064(3) -0.005(2) 0.010(2) 0.001(2)
C11 0.047(2) 0.056(3) 0.061(3) 0.000(2) 0.012(2) -0.004(2)
C12 0.044(2) 0.047(2) 0.055(2) -0.0025(19) 0.0102(18) -0.0018(18)
C13 0.042(2) 0.044(2) 0.055(2) -0.0046(19) 0.0095(18) 0.0020(18)
C14 0.049(2) 0.067(3) 0.060(3) 0.015(2) 0.008(2) 0.009(2)
C15 0.047(2) 0.067(3) 0.062(3) 0.006(2) 0.004(2) 0.008(2)
C22 0.053(2) 0.049(2) 0.052(2) -0.009(2) 0.000(2) -0.007(2)
C16 0.041(2) 0.048(2) 0.045(2) -0.0036(18) 0.0034(17) 0.0003(18)
C17 0.043(2) 0.049(2) 0.047(2) -0.0059(19) 0.0059(18) -0.0053(18)
C18 0.051(2) 0.049(2) 0.054(2) -0.003(2) 0.0054(19) -0.007(2)
C19 0.046(2) 0.054(2) 0.048(2) -0.0058(19) -0.0004(18) 0.0019(19)
C20 0.043(2) 0.068(3) 0.047(2) -0.006(2) 0.0069(19) 0.003(2)
C21 0.044(2) 0.064(3) 0.047(2) 0.002(2) 0.0082(18) 0.0030(19)
C23 0.050(2) 0.056(2) 0.048(2) 0.003(2) 0.0048(19) 0.008(2)
C24 0.057(2) 0.048(2) 0.049(2) -0.001(2) 0.002(2) -0.003(2)
C25 0.056(2) 0.054(3) 0.047(2) -0.002(2) -0.001(2) 0.008(2)
C26 0.064(3) 0.071(3) 0.078(3) 0.017(3) 0.011(2) 0.012(2)
C27 0.068(3) 0.090(4) 0.092(4) 0.021(3) 0.014(3) 0.007(3)
C28 0.062(3) 0.089(4) 0.087(4) 0.008(3) 0.004(3) 0.012(3)
C29 0.068(3) 0.119(5) 0.109(4) 0.041(4) 0.000(3) 0.025(3)
C30 0.070(3) 0.101(4) 0.083(4) 0.042(3) 0.001(3) 0.013(3)
C31 0.046(2) 0.054(2) 0.059(3) 0.007(2) 0.0096(19) -0.0008(19)
C32 0.057(3) 0.078(3) 0.057(3) 0.010(2) 0.010(2) 0.003(2)
N1 0.0430(17) 0.053(2) 0.0515(19) 0.0034(16) 0.0102(15) -0.0007(15)
O1 0.067(2) 0.126(3) 0.121(3) 0.022(3) 0.036(2) 0.001(2)
O2 0.0571(19) 0.098(3) 0.099(2) 0.023(2) 0.0200(18) -0.0034(17)
O3 0.0569(17) 0.069(2) 0.078(2) 0.0177(17) 0.0034(15) -0.0081(15)
O4 0.0590(19) 0.085(2) 0.084(2) 0.0282(19) 0.0020(17) -0.0040(17)
S1 0.0479(6) 0.0828(8) 0.0588(7) 0.0124(6) 0.0126(5) 0.0020(6)

loop_
_atom_type_symbol
_atom_type_description
_atom_type_scat_dispersion_real
_atom_type_scat_dispersion_imag
_atom_type_scat_source
C C 0.0033 0.0016 'International Tables Vol C Tables 4.2.6.8 and 6.1.1.4'
H H 0.0000 0.0000 'International Tables Vol C Tables 4.2.6.8 and 6.1.1.4'
N N 0.0061 0.0033 'International Tables Vol C Tables 4.2.6.8 and 6.1.1.4'
O O 0.0106 0.0060 'International Tables Vol C Tables 4.2.6.8 and 6.1.1.4'
S S 0.1246 0.1234 'International Tables Vol C Tables 4.2.6.8 and 6.1.1.4'
Cu Cu 0.3201 1.2651 'International Tables Vol C Tables 4.2.6.8 and 6.1.1.4'

loop_
_geom_angle_atom_site_label_1
_geom_angle_atom_site_label_2
_geom_angle_atom_site_label_3
_geom_angle
C2 C1 C6 120.0
C2 C1 H1 120.0
C6 C1 H1 120.0
C1 C2 C3 120.0
C1 C2 H2 120.0
C3 C2 H2 120.0
C4 C3 C2 120.0
C4 C3 H3 120.0
C2 C3 H3 120.0
C3 C4 C5 120.0
C3 C4 H4 120.0
C5 C4 H4 120.0
C6 C5 C4 120.0
C6 C5 C7 118.4(3)
C4 C5 C7 121.6(3)
C5 C6 C1 120.0
C5 C6 H6 120.0
C1 C6 H6 120.0
O1 C7 C8 121.2(4)
O1 C7 C5 117.1(4)
C8 C7 C5 121.7(4)
C9 C8 C7 119.8(4)
C9 C8 H8 120.1
C7 C8 H8 120.1
O2 C9 C8 120.8(4)
O2 C9 C10 117.3(4)
C8 C9 C10 121.9(4)
C11 C10 C15 120.0
C11 C10 C9 117.9(2)
C15 C10 C9 122.1(2)
C12 C11 C10 120.0
C12 C11 H11 120.0
C10 C11 H11 120.0
C13 C12 C11 120.0
C13 C12 S1 123.18(14)
C11 C12 S1 116.32(14)
C12 C13 C14 120.0
C12 C13 N1 120.58(19)
C14 C13 N1 119.41(19)
C15 C14 C13 120.0
C15 C14 H14 120.0
C13 C14 H14 120.0
C14 C15 C10 120.0
C14 C15 H15 120.0
C10 C15 H15 120.0
O3 C22 C23 120.1(4)
O3 C22 C19 117.2(3)
C23 C22 C19 122.7(3)
C17 C16 C21 120.0
C17 C16 N1 120.54(18)
C21 C16 N1 119.39(18)
C18 C17 C16 120.0
C18 C17 S1 116.44(14)
C16 C17 S1 123.32(14)
C17 C18 C19 120.0
C17 C18 H18 120.0
C19 C18 H18 120.0
C18 C19 C20 120.0
C18 C19 C22 117.2(2)
C20 C19 C22 122.7(2)
C21 C20 C19 120.0
C21 C20 H20 120.0
C19 C20 H20 120.0
C20 C21 C16 120.0
C20 C21 H21 120.0
C16 C21 H21 120.0
C24 C23 C22 120.8(4)
C24 C23 H23 119.6
C22 C23 H23 119.6
O4 C24 C23 120.7(4)
O4 C24 C25 115.0(3)
C23 C24 C25 124.3(3)
C26 C25 C30 120.0
C26 C25 C24 120.6(2)
C30 C25 C24 119.4(2)
C25 C26 C27 120.0
C25 C26 H26 120.0
C27 C26 H26 120.0
C28 C27 C26 120.0
C28 C27 H27 120.0
C26 C27 H27 120.0
C27 C28 C29 120.0
C27 C28 H28 120.0
C29 C28 H28 120.0
C28 C29 C30 120.0
C28 C29 H29 120.0
C30 C29 H29 120.0
C29 C30 C25 120.0
C29 C30 H30 120.0
C25 C30 H30 120.0
N1 C31 C32 114.4(3)
N1 C31 H31A 108.7
C32 C31 H31A 108.7
N1 C31 H31B 108.7
C32 C31 H31B 108.7
H31A C31 H31B 107.6
C31 C32 H32A 109.5
C31 C32 H32B 109.5
H32A C32 H32B 109.5
C31 C32 H32C 109.5
H32A C32 H32C 109.5
H32B C32 H32C 109.5
C13 N1 C16 122.3(2)
C13 N1 C31 118.2(3)
C16 N1 C31 118.1(3)
C7 O1 H1A 109.5
C24 O4 H4A 109.5
C17 S1 C12 100.19(12)

loop_
_geom_bond_atom_site_label_1
_geom_bond_atom_site_label_2
_geom_bond_distance
C1 C2 1.3900
C1 C6 1.3900
C1 H1 0.9300
C2 C3 1.3900
C2 H2 0.9300
C3 C4 1.3900
C3 H3 0.9300
C4 C5 1.3900
C4 H4 0.9300
C5 C6 1.3900
C5 C7 1.470(5)
C6 H6 0.9300
C7 O1 1.289(5)
C7 C8 1.403(5)
C8 C9 1.393(6)
C8 H8 0.9300
C9 O2 1.276(5)
C9 C10 1.504(4)
C10 C11 1.3900
C10 C15 1.3900
C11 C12 1.3900
C11 H11 0.9300
C12 C13 1.3900
C12 S1 1.740(2)
C13 C14 1.3900
C13 N1 1.427(3)
C14 C15 1.3900
C14 H14 0.9300
C15 H15 0.9300
C22 O3 1.281(4)
C22 C23 1.410(5)
C22 C19 1.498(4)
C16 C17 1.3900
C16 C21 1.3900
C16 N1 1.425(3)
C17 C18 1.3900
C17 S1 1.7452(18)
C18 C19 1.3900
C18 H18 0.9300
C19 C20 1.3900
C20 C21 1.3900
C20 H20 0.9300
C21 H21 0.9300
C23 C24 1.379(5)
C23 H23 0.9300
C24 O4 1.304(4)
C24 C25 1.476(4)
C25 C26 1.3900
C25 C30 1.3900
C26 C27 1.3900
C26 H26 0.9300
C27 C28 1.3900
C27 H27 0.9300
C28 C29 1.3900
C28 H28 0.9300
C29 C30 1.3900
C29 H29 0.9300
C30 H30 0.9300
C31 N1 1.470(4)
C31 C32 1.510(5)
C31 H31A 0.9700
C31 H31B 0.9700
C32 H32A 0.9600
C32 H32B 0.9600
C32 H32C 0.9600
O1 H1A 0.8200
O4 H4A 0.8200

loop_
_cod_related_entry_id
_cod_related_entry_database
_cod_related_entry_code
1 ChemSpider 30661171
